data_4035268
loop_
_publ_author_name
'Qiu, Yun'
'Dlugosch, Michael'
'Liu, Xin'
'Khan, Faiyaz'
'Ward, Jas S.'
'Lan, Ping'
'Banwell, Martin G.'

_publ_section_title
;
 Reductive Cyclization of o-Nitroarylated-\a,\b-unsaturated Aldehydes and
 Ketones with TiCl<sub>3</sub>/HCl or Fe/HCl Leading to
 1,2,3,9-Tetrahydro-4 H-carbazol-4-ones and Related Heterocycles.
;
_journal_issue 19
_journal_name_full 'The Journal of organic chemistry'
_journal_page_first 12023
_journal_page_last 12033
_journal_paper_doi 10.1021/acs.joc.8b01940
_journal_volume 83
_journal_year 2018
_chemical_formula_moiety 'C13 H15 N O'
_chemical_formula_sum 'C13 H15 N O'
_chemical_formula_weight 201.26
_space_group_crystal_system monoclinic
_space_group_IT_number 14
_space_group_name_Hall '-P 2ybc'
_space_group_name_H-M_alt 'P 1 21/c 1'
_atom_sites_solution_hydrogens mixed
_atom_sites_solution_primary dual
_audit_creation_date 2018-06-15
_audit_creation_method
;
Olex2 1.2
(compiled 2018.05.29 svn.r3508 for OlexSys, GUI svn.r5506)
;
_cell_angle_alpha 90
_cell_angle_beta 98.270(2)
_cell_angle_gamma 90
_cell_formula_units_Z 12
_cell_length_a 13.9326(3)
_cell_length_b 31.3218(6)
_cell_length_c 7.60130(10)
_cell_measurement_reflns_used 5775
_cell_measurement_temperature 150.00(10)
_cell_measurement_theta_max 71.6260
_cell_measurement_theta_min 5.2920
_cell_volume 3282.67(11)
_computing_cell_refinement 'CrysAlisPro 1.171.39.46 (Rigaku OD, 2018)'
_computing_data_collection 'CrysAlisPro 1.171.39.46 (Rigaku OD, 2018)'
_computing_data_reduction 'CrysAlisPro 1.171.39.46 (Rigaku OD, 2018)'
_computing_molecular_graphics 'Olex2 (Dolomanov et al., 2009)'
_computing_publication_material 'Olex2 (Dolomanov et al., 2009)'
_computing_structure_refinement 'ShelXL (Sheldrick, 2015)'
_computing_structure_solution 'ShelXT (Sheldrick, 2015)'
_diffrn_ambient_environment N~2~
_diffrn_ambient_temperature 150.00(10)
_diffrn_detector 'CCD plate'
_diffrn_detector_area_resol_mean 8.1297
_diffrn_detector_type EosS2
_diffrn_measured_fraction_theta_full 0.999
_diffrn_measured_fraction_theta_max 0.983
_diffrn_measurement_details
;
List of Runs (angles in degrees, time in seconds):

  # Type    Start    End  Width  t~exp~   \w     \q     \k     \f   Frames
--------------------------------------------------------------------------
  1  \w   -105.00  29.00   1.00   15.00    --  -35.78   0.00-150.00  134
  2  \w     28.00 103.00   1.00   15.00    --   35.78  57.00  30.00   75
  3  \w     23.00  79.00   1.00   15.00    --   35.78-125.00 150.00   56
  4  \w     62.00  89.00   1.00   15.00    --   35.78-125.00   0.00   27
  5  \w     23.00  49.00   1.00   15.00    --   35.78-125.00   0.00   26
  6  \w     19.00 100.00   1.00   15.00    --   35.78  57.00-150.00   81
  7  \w     23.00  86.00   1.00   15.00    --   35.78-125.00 -60.00   63
  8  \w     39.00 121.00   1.00   70.00    --  107.33 -45.00-180.00   82
  9  \w     40.00 124.00   1.00   70.00    --  107.33 -45.00   0.00   84
 10  \w     89.00 175.00   1.00   70.00    --  107.33  77.00 150.00   86
 11  \w     39.00 125.00   1.00   70.00    --  107.33 -45.00  90.00   86
 12  \w     38.00 110.00   1.00   70.00    --  107.33 -95.00   0.00   72
 13  \w    104.00 177.00   1.00   70.00    --  107.33 111.00  90.00   73
 14  \w     43.00 112.00   1.00   70.00    --  107.33-111.00 150.00   69
 15  \w     44.00 110.00   1.00   70.00    --  107.33 -95.00-120.00   66
 16  \w     42.00 174.00   1.00   70.00    --  107.33   0.00 -60.00  132
;
_diffrn_measurement_device 'four-circle diffractometer'
_diffrn_measurement_device_type 'SuperNova, Dual, Cu at home/near, EosS2'
_diffrn_measurement_method '\w scans'
_diffrn_orient_matrix_type 'CrysAlisPro convention (1999,Acta A55,543-557)'
_diffrn_orient_matrix_UB_11 0.0944226000
_diffrn_orient_matrix_UB_12 0.0245738000
_diffrn_orient_matrix_UB_13 -0.0139461000
_diffrn_orient_matrix_UB_21 -0.0328113000
_diffrn_orient_matrix_UB_22 0.0359694000
_diffrn_orient_matrix_UB_23 0.1161426000
_diffrn_orient_matrix_UB_31 0.0500547000
_diffrn_orient_matrix_UB_32 -0.0228077000
_diffrn_orient_matrix_UB_33 0.1680308000
_diffrn_radiation_monochromator mirror
_diffrn_radiation_probe x-ray
_diffrn_radiation_type CuK\a
_diffrn_radiation_wavelength 1.54184
_diffrn_reflns_av_R_equivalents 0.0318
_diffrn_reflns_av_unetI/netI 0.0357
_diffrn_reflns_Laue_measured_fraction_full 0.999
_diffrn_reflns_Laue_measured_fraction_max 0.983
_diffrn_reflns_limit_h_max 17
_diffrn_reflns_limit_h_min -15
_diffrn_reflns_limit_k_max 36
_diffrn_reflns_limit_k_min -38
_diffrn_reflns_limit_l_max 9
_diffrn_reflns_limit_l_min -7
_diffrn_reflns_number 18346
_diffrn_reflns_point_group_measured_fraction_full 0.999
_diffrn_reflns_point_group_measured_fraction_max 0.983
_diffrn_reflns_theta_full 67.684
_diffrn_reflns_theta_max 72.102
_diffrn_reflns_theta_min 4.272
_diffrn_source 'micro-focus sealed X-ray tube'
_diffrn_source_type 'SuperNova (Cu) X-ray Source'
_exptl_absorpt_coefficient_mu 0.605
_exptl_absorpt_correction_T_max 1.00000
_exptl_absorpt_correction_T_min 0.83905
_exptl_absorpt_correction_type multi-scan
_exptl_absorpt_process_details
;
CrysAlisPro 1.171.39.46 (Rigaku Oxford Diffraction, 2018)
Empirical absorption correction using spherical harmonics,
 implemented in SCALE3 ABSPACK scaling algorithm.
;
_exptl_crystal_colour colourless
_exptl_crystal_colour_primary colourless
_exptl_crystal_density_diffrn 1.222
_exptl_crystal_description block
_exptl_crystal_F_000 1296
_exptl_crystal_size_max 0.140
_exptl_crystal_size_mid 0.077
_exptl_crystal_size_min 0.053
_refine_diff_density_max 0.592
_refine_diff_density_min -0.484
_refine_diff_density_rms 0.044
_refine_ls_extinction_method none
_refine_ls_goodness_of_fit_ref 1.065
_refine_ls_hydrogen_treatment mixed
_refine_ls_matrix_type full
_refine_ls_number_parameters 487
_refine_ls_number_reflns 6363
_refine_ls_number_restraints 90
_refine_ls_restrained_S_all 1.062
_refine_ls_R_factor_all 0.0739
_refine_ls_R_factor_gt 0.0576
_refine_ls_shift/su_max 0.000
_refine_ls_shift/su_mean 0.000
_refine_ls_structure_factor_coef Fsqd
_refine_ls_weighting_details 'w=1/[\s^2^(Fo^2^)+(0.0800P)^2^+1.1563P] where P=(Fo^2^+2Fc^2^)/3'
_refine_ls_weighting_scheme calc
_refine_ls_wR_factor_gt 0.1525
_refine_ls_wR_factor_ref 0.1634
_reflns_Friedel_coverage 0.000
_reflns_number_gt 5008
_reflns_number_total 6363
_reflns_threshold_expression 'I > 2\s(I)'
_cod_data_source_file jo8b01940_si_007.cif
_cod_data_source_block MED-1176_scale
_cod_database_code 4035268
_shelxl_version_number 2014/6
_shelx_space_group_comment
;
The symmetry employed for this shelxl refinement is uniquely defined
by the following loop, which should always be used as a source of
symmetry information in preference to the above space-group names.
They are only intended as comments.
;
_reflns_odcompleteness_completeness 99.90
_reflns_odcompleteness_iscentric 1
_reflns_odcompleteness_theta 66.49
_olex2_refinement_description
;
1. Fixed Uiso
 At 1.2 times of:
  All C(H) groups, All C(H,H) groups, All C(H,H,H,H) groups, All N(H,H) groups
 At 1.5 times of:
  All C(H,H,H) groups
2. Rigid body (RIGU) restrains
 C87A, C94A, C93A, C92A, C91A, C90A, N95A
 with sigma for 1-2 distances of 0.001 and sigma for 1-3 distances of 0.001
 C87B, C94B, C93B, C92B, C91B, C90B, N95B
 with sigma for 1-2 distances of 0.001 and sigma for 1-3 distances of 0.001
3. Others
 Sof(C41A)=Sof(H41A)=Sof(H41B)=Sof(C42A)=Sof(H42A)=Sof(H42B)=Sof(H43C)=
 Sof(H43D)=1-FVAR(1)
 Sof(C41B)=Sof(H41C)=Sof(H41D)=Sof(C42B)=Sof(H42C)=Sof(H42D)=Sof(H43A)=
 Sof(H43B)=FVAR(1)
 Sof(H1BC)=Sof(H1BD)=Sof(C2B)=Sof(H2BA)=Sof(H2BB)=Sof(H3BC)=Sof(H3BD)=1-FVAR(2)
 Sof(H1AA)=Sof(H1AB)=Sof(C2A)=Sof(H2AA)=Sof(H2AB)=Sof(H3AA)=Sof(H3AB)=FVAR(2)
 Sof(C87B)=Sof(C94B)=Sof(C93B)=Sof(H93B)=Sof(C92B)=Sof(H92B)=Sof(C91B)=
 Sof(H91B)=Sof(C90B)=Sof(H90B)=Sof(N95B)=Sof(H95C)=Sof(H95D)=1-FVAR(3)
 Sof(C87A)=Sof(C94A)=Sof(C93A)=Sof(H93A)=Sof(C92A)=Sof(H92A)=Sof(C91A)=
 Sof(H91A)=Sof(C90A)=Sof(H90A)=Sof(N95A)=Sof(H95A)=Sof(H95B)=FVAR(3)
4.a Rotating group:
 N15(H15A,H15B), N95A(H95A,H95B), N95B(H95C,H95D)
4.b Secondary CH2 refined with riding coordinates:
 C1(H1AA,H1AB), C1(H1BC,H1BD), C2A(H2AA,H2AB), C2B(H2BA,H2BB), C3(H3AA,H3AB),
 C3(H3BC,H3BD), C41A(H41A,H41B), C41B(H41C,H41D), C42A(H42A,H42B), C42B(H42C,
 H42D), C43(H43A,H43B), C43(H43C,H43D), C81(H81A,H81B), C82(H82A,H82B),
 C83(H83A,H83B)
4.c Aromatic/amide H refined with riding coordinates:
 C10(H10), C11(H11), C12(H12), C13(H13), C50(H50), C51(H51), C52(H52),
 C53(H53), C93A(H93A), C92A(H92A), C91A(H91A), C90A(H90A), C93B(H93B),
 C92B(H92B), C91B(H91B), C90B(H90B)
4.d Fitted hexagon refined as free rotating group:
 C87A(C94A,C93A,C92A,C91A,C90A), C87B(C94B,C93B,C92B,C91B,C90B)
4.e Idealised Me refined as rotating group:
 C8(H8A,H8B,H8C), C48(H48A,H48B,H48C), C88(H88A,H88B,H88C)
;
_ins_header
;
TITL MED-1176_scale in P2(1)/c 
REM P2(1)/c (#14 in standard setting)
CELL 1.54184  13.932606  31.321751   7.601266  90.0000  98.2703  90.0000
ZERR   12.00   0.000260   0.000597   0.000112   0.0000   0.0016   0.0000
LATT  1
SYMM -x, y+1/2,-z+1/2 
SFAC C H N O
UNIT 156.00 180.00 12.00 12.00
TREF
HKLF 4
END
;
_olex2_submission_special_instructions 'No special instructions were received'
_oxdiff_exptl_absorpt_empirical_details
;
Empirical correction (ABSPACK) includes:
- Absorption correction using spherical harmonics
- Frame scaling
- Detector area scaling
;
_oxdiff_exptl_absorpt_empirical_full_max 1.316
_oxdiff_exptl_absorpt_empirical_full_min 0.718

loop_
_space_group_symop_operation_xyz
'x, y, z'
'-x, y+1/2, -z+1/2'
'-x, -y, -z'
'x, -y-1/2, z-1/2'

loop_
_atom_site_label
_atom_site_type_symbol
_atom_site_fract_x
_atom_site_fract_y
_atom_site_fract_z
_atom_site_U_iso_or_equiv
_atom_site_adp_type
_atom_site_occupancy
_atom_site_site_symmetry_order
_atom_site_calc_flag
_atom_site_refinement_flags_posn
_atom_site_refinement_flags_adp
_atom_site_refinement_flags_occupancy
_atom_site_disorder_assembly
_atom_site_disorder_group
C1 C 0.31891(17) 0.40175(9) 0.7835(3) 0.0492(6) Uani 1 1 d . . . . .
H1AA H 0.3393 0.3785 0.8644 0.059 Uiso 0.787(8) 1 calc R . P A 1
H1AB H 0.3349 0.4283 0.8468 0.059 Uiso 0.787(8) 1 calc R . P A 1
H1BC H 0.3647 0.3985 0.8914 0.059 Uiso 0.213(8) 1 calc R . P A 2
H1BD H 0.2916 0.4302 0.7855 0.059 Uiso 0.213(8) 1 calc R . P A 2
C2A C 0.2118(2) 0.39948(12) 0.7313(4) 0.0459(11) Uani 0.787(8) 1 d . . P A 1
H2AA H 0.1891 0.4258 0.6722 0.055 Uiso 0.787(8) 1 calc R . P A 1
H2AB H 0.1809 0.3967 0.8372 0.055 Uiso 0.787(8) 1 calc R . P A 1
C2B C 0.2436(9) 0.3723(4) 0.7896(14) 0.044(4) Uani 0.213(8) 1 d . . P A 2
H2BA H 0.2007 0.3833 0.8688 0.053 Uiso 0.213(8) 1 calc R . P A 2
H2BB H 0.2713 0.3458 0.8404 0.053 Uiso 0.213(8) 1 calc R . P A 2
C3 C 0.18279(16) 0.36224(8) 0.6087(3) 0.0403(5) Uani 1 1 d . . . . .
H3AA H 0.1934 0.3358 0.6752 0.048 Uiso 0.787(8) 1 calc R . P A 1
H3AB H 0.1142 0.3643 0.5636 0.048 Uiso 0.787(8) 1 calc R . P A 1
H3BC H 0.1517 0.3347 0.6165 0.048 Uiso 0.213(8) 1 calc R . P A 2
H3BD H 0.1320 0.3835 0.5847 0.048 Uiso 0.213(8) 1 calc R . P A 2
C4 C 0.24003(14) 0.36128(6) 0.4544(2) 0.0294(4) Uani 1 1 d . . . . .
C5 C 0.32662(13) 0.38059(6) 0.4608(2) 0.0291(4) Uani 1 1 d . . . . .
C6 C 0.37449(15) 0.39938(7) 0.6289(3) 0.0360(4) Uani 1 1 d . . . . .
C7 C 0.19439(14) 0.33660(6) 0.2960(2) 0.0307(4) Uani 1 1 d . . . . .
C8 C 0.38286(14) 0.38381(7) 0.3066(3) 0.0352(4) Uani 1 1 d . . . . .
H8A H 0.4404 0.3666 0.3299 0.053 Uiso 1 1 calc GR . . . .
H8B H 0.4006 0.4130 0.2909 0.053 Uiso 1 1 calc GR . . . .
H8C H 0.3435 0.3738 0.2006 0.053 Uiso 1 1 calc GR . . . .
O9 O 0.45893(11) 0.41097(6) 0.6427(2) 0.0518(4) Uani 1 1 d . . . . .
C10 C 0.10276(15) 0.34824(7) 0.2090(3) 0.0376(5) Uani 1 1 d . . . . .
H10 H 0.0718 0.3719 0.2486 0.045 Uiso 1 1 calc R . . . .
C11 C 0.05693(17) 0.32517(8) 0.0647(3) 0.0467(5) Uani 1 1 d . . . . .
H11 H -0.0038 0.3334 0.0079 0.056 Uiso 1 1 calc R . . . .
C12 C 0.10290(18) 0.28989(8) 0.0070(3) 0.0482(6) Uani 1 1 d . . . . .
H12 H 0.0732 0.2745 -0.0904 0.058 Uiso 1 1 calc R . . . .
C13 C 0.19254(17) 0.27729(8) 0.0924(3) 0.0447(5) Uani 1 1 d . . . . .
H13 H 0.2220 0.2532 0.0529 0.054 Uiso 1 1 calc R . . . .
C14 C 0.23977(15) 0.30024(7) 0.2376(3) 0.0340(4) Uani 1 1 d . . . . .
N15 N 0.32982(13) 0.28704(6) 0.3188(3) 0.0414(4) Uani 1 1 d . . . . .
H15A H 0.3379 0.2607 0.2926 0.050 Uiso 1 1 d GR . . . .
H15B H 0.3740 0.3023 0.2811 0.050 Uiso 1 1 d GR . . . .
C41A C 0.9893(4) 0.4613(2) 0.7534(9) 0.0384(12) Uani 0.599(14) 1 d . . P B 2
H41A H 1.0443 0.4667 0.8444 0.046 Uiso 0.599(14) 1 calc R . P B 2
H41B H 1.0135 0.4575 0.6410 0.046 Uiso 0.599(14) 1 calc R . P B 2
C41B C 0.9558(9) 0.4515(3) 0.6923(14) 0.042(2) Uani 0.401(14) 1 d . . P B 1
H41C H 0.9046 0.4375 0.6134 0.050 Uiso 0.401(14) 1 calc R . P B 1
H41D H 1.0132 0.4530 0.6339 0.050 Uiso 0.401(14) 1 calc R . P B 1
C42A C 0.9378(6) 0.42105(16) 0.7987(10) 0.0453(14) Uani 0.599(14) 1 d . . P B 2
H42A H 0.8883 0.4138 0.7001 0.054 Uiso 0.599(14) 1 calc R . P B 2
H42B H 0.9841 0.3977 0.8149 0.054 Uiso 0.599(14) 1 calc R . P B 2
C42B C 0.9774(8) 0.4275(3) 0.8655(14) 0.044(2) Uani 0.401(14) 1 d . . P B 1
H42C H 0.9970 0.3986 0.8416 0.052 Uiso 0.401(14) 1 calc R . P B 1
H42D H 1.0311 0.4412 0.9399 0.052 Uiso 0.401(14) 1 calc R . P B 1
C43 C 0.89152(17) 0.42585(7) 0.9639(3) 0.0437(5) Uani 1 1 d . . . . .
H43A H 0.9146 0.4192 1.0874 0.052 Uiso 0.401(14) 1 calc R . P B 1
H43B H 0.8501 0.4025 0.9160 0.052 Uiso 0.401(14) 1 calc R . P B 1
H43C H 0.9416 0.4269 1.0666 0.052 Uiso 0.599(14) 1 calc R . P B 2
H43D H 0.8510 0.4012 0.9768 0.052 Uiso 0.599(14) 1 calc R . P B 2
C44 C 0.83080(14) 0.46568(6) 0.9583(3) 0.0318(4) Uani 1 1 d . . . . .
C45 C 0.84345(14) 0.49876(6) 0.8510(2) 0.0321(4) Uani 1 1 d . . . . .
C46 C 0.92272(17) 0.49824(8) 0.7408(3) 0.0436(5) Uani 1 1 d . . . . .
C47 C 0.75501(14) 0.46706(6) 1.0791(3) 0.0326(4) Uani 1 1 d . . . . .
C48 C 0.78402(18) 0.53862(7) 0.8403(3) 0.0430(5) Uani 1 1 d . . . . .
H48A H 0.7345 0.5359 0.9153 0.064 Uiso 1 1 calc GR . . . .
H48B H 0.7544 0.5431 0.7197 0.064 Uiso 1 1 calc GR . . . .
H48C H 0.8250 0.5625 0.8789 0.064 Uiso 1 1 calc GR . . . .
O49 O 0.94355(15) 0.53035(6) 0.6640(2) 0.0593(5) Uani 1 1 d . . . . .
C50 C 0.78072(17) 0.47586(8) 1.2583(3) 0.0430(5) Uani 1 1 d . . . . .
H50 H 0.8459 0.4791 1.3039 0.052 Uiso 1 1 calc R . . . .
C51 C 0.71122(19) 0.47991(8) 1.3717(3) 0.0490(6) Uani 1 1 d . . . . .
H51 H 0.7294 0.4867 1.4909 0.059 Uiso 1 1 calc R . . . .
C52 C 0.61446(19) 0.47362(8) 1.3039(3) 0.0479(6) Uani 1 1 d . . . . .
H52 H 0.5673 0.4761 1.3783 0.058 Uiso 1 1 calc R . . . .
C53 C 0.58784(16) 0.46374(8) 1.1275(3) 0.0455(5) Uani 1 1 d . . . . .
H53 H 0.5228 0.4590 1.0848 0.055 Uiso 1 1 calc R . . . .
C54 C 0.65682(15) 0.46071(7) 1.0108(3) 0.0374(4) Uani 1 1 d . . . . .
N55 N 0.62905(17) 0.45372(9) 0.8330(3) 0.0604(6) Uani 1 1 d . . . . .
H55A H 0.675(3) 0.4479(11) 0.764(5) 0.073 Uiso 1 1 d R . . . .
H55B H 0.568(3) 0.4453(11) 0.800(5) 0.073 Uiso 1 1 d R . . . .
C81 C 0.52239(17) 0.32998(8) 1.0002(3) 0.0449(5) Uani 1 1 d . . . . .
H81A H 0.4762 0.3184 1.0717 0.054 Uiso 1 1 calc R . . . .
H81B H 0.5121 0.3606 0.9913 0.054 Uiso 1 1 calc R . . . .
C82 C 0.62482(18) 0.32140(8) 1.0933(3) 0.0454(5) Uani 1 1 d . . . . .
H82A H 0.6358 0.3372 1.2041 0.054 Uiso 1 1 calc R . . . .
H82B H 0.6320 0.2912 1.1210 0.054 Uiso 1 1 calc R . . . .
C83 C 0.69928(16) 0.33453(8) 0.9767(3) 0.0419(5) Uani 1 1 d . . . . .
H83A H 0.7041 0.3654 0.9765 0.050 Uiso 1 1 calc R . . . .
H83B H 0.7621 0.3233 1.0272 0.050 Uiso 1 1 calc R . . . .
C84 C 0.67523(14) 0.31908(6) 0.7880(2) 0.0315(4) Uani 1 1 d . . . . .
C85 C 0.58541(14) 0.30698(6) 0.7155(2) 0.0296(4) Uani 1 1 d . . . . .
C86 C 0.50345(15) 0.31076(6) 0.8171(3) 0.0338(4) Uani 1 1 d . . . . .
C87A C 0.7588(4) 0.3168(2) 0.6851(9) 0.0366(15) Uani 0.578(16) 1 d . U P C 1
C94A C 0.7708(4) 0.34728(19) 0.5571(8) 0.0421(12) Uani 0.578(16) 1 d G U P C 1
C93A C 0.8484(5) 0.34422(19) 0.4615(7) 0.0430(12) Uani 0.578(16) 1 d G U P C 1
H93A H 0.8565 0.3646 0.3759 0.052 Uiso 0.578(16) 1 calc R . P C 1
C92A C 0.9140(4) 0.3107(2) 0.4939(8) 0.0457(13) Uani 0.578(16) 1 d G U P C 1
H92A H 0.9659 0.3087 0.4299 0.055 Uiso 0.578(16) 1 calc R . P C 1
C91A C 0.9019(3) 0.2802(2) 0.6219(8) 0.0455(13) Uani 0.578(16) 1 d G U P C 1
H91A H 0.9458 0.2578 0.6435 0.055 Uiso 0.578(16) 1 calc R . P C 1
C90A C 0.8243(4) 0.2833(2) 0.7175(8) 0.0428(12) Uani 0.578(16) 1 d G U P C 1
H90A H 0.8163 0.2629 0.8031 0.051 Uiso 0.578(16) 1 calc R . P C 1
C87B C 0.7551(5) 0.3222(3) 0.6761(11) 0.036(2) Uani 0.422(16) 1 d . U P C 2
C94B C 0.7493(5) 0.3528(3) 0.5422(10) 0.0329(14) Uani 0.422(16) 1 d G U P C 2
C93B C 0.8212(6) 0.3551(3) 0.4334(9) 0.0414(16) Uani 0.422(16) 1 d G U P C 2
H93B H 0.8174 0.3755 0.3439 0.050 Uiso 0.422(16) 1 calc R . P C 2
C92B C 0.8990(4) 0.3268(4) 0.4587(9) 0.0433(17) Uani 0.422(16) 1 d G U P C 2
H92B H 0.9472 0.3284 0.3859 0.052 Uiso 0.422(16) 1 calc R . P C 2
C91B C 0.9048(4) 0.2963(4) 0.5926(10) 0.051(2) Uani 0.422(16) 1 d G U P C 2
H91B H 0.9569 0.2775 0.6094 0.062 Uiso 0.422(16) 1 calc R . P C 2
C90B C 0.8328(6) 0.2940(3) 0.7013(11) 0.0419(17) Uani 0.422(16) 1 d G U P C 2
H90B H 0.8367 0.2736 0.7909 0.050 Uiso 0.422(16) 1 calc R . P C 2
C88 C 0.56125(15) 0.29044(7) 0.5291(3) 0.0353(4) Uani 1 1 d . . . . .
H88A H 0.5188 0.2663 0.5282 0.053 Uiso 1 1 calc GR . . . .
H88B H 0.6198 0.2820 0.4857 0.053 Uiso 1 1 calc GR . . . .
H88C H 0.5297 0.3125 0.4542 0.053 Uiso 1 1 calc GR . . . .
O89 O 0.42151(10) 0.30014(5) 0.7511(2) 0.0405(4) Uani 1 1 d . . . . .
N95A N 0.7073(6) 0.3815(2) 0.5295(8) 0.0525(14) Uani 0.578(16) 1 d . U P C 1
H95A H 0.7056 0.3985 0.4246 0.063 Uiso 0.578(16) 1 d GR . P C 1
H95B H 0.6415 0.3745 0.5194 0.063 Uiso 0.578(16) 1 d GR . P C 1
N95B N 0.6742(7) 0.3834(3) 0.5230(13) 0.0497(18) Uani 0.422(16) 1 d . U P C 2
H95C H 0.6459 0.3872 0.4025 0.060 Uiso 0.422(16) 1 d GR . P C 2
H95D H 0.6124 0.3786 0.5701 0.060 Uiso 0.422(16) 1 d GR . P C 2

loop_
_atom_site_aniso_label
_atom_site_aniso_U_11
_atom_site_aniso_U_22
_atom_site_aniso_U_33
_atom_site_aniso_U_23
_atom_site_aniso_U_13
_atom_site_aniso_U_12
C1 0.0451(13) 0.0693(16) 0.0344(11) -0.0177(11) 0.0091(9) -0.0054(11)
C2A 0.0390(16) 0.059(2) 0.0429(17) -0.0158(16) 0.0157(13) 0.0011(14)
C2B 0.049(6) 0.053(8) 0.032(5) -0.003(5) 0.013(5) 0.002(5)
C3 0.0364(11) 0.0508(12) 0.0364(11) -0.0067(9) 0.0145(9) -0.0064(9)
C4 0.0296(9) 0.0335(9) 0.0259(9) 0.0012(7) 0.0070(7) 0.0023(7)
C5 0.0289(9) 0.0320(9) 0.0270(9) 0.0012(7) 0.0065(7) 0.0028(7)
C6 0.0330(10) 0.0394(10) 0.0357(10) -0.0038(8) 0.0055(8) -0.0018(8)
C7 0.0282(9) 0.0388(10) 0.0258(9) 0.0029(8) 0.0058(7) -0.0042(8)
C8 0.0313(10) 0.0437(11) 0.0318(10) 0.0032(8) 0.0089(8) -0.0019(8)
O9 0.0349(8) 0.0744(12) 0.0459(9) -0.0127(8) 0.0047(7) -0.0166(8)
C10 0.0306(10) 0.0446(11) 0.0373(10) 0.0059(9) 0.0036(8) -0.0019(8)
C11 0.0352(11) 0.0620(15) 0.0395(12) 0.0092(11) -0.0060(9) -0.0084(10)
C12 0.0494(13) 0.0618(15) 0.0311(10) -0.0037(10) -0.0020(9) -0.0183(11)
C13 0.0480(13) 0.0501(13) 0.0365(11) -0.0100(10) 0.0079(9) -0.0077(10)
C14 0.0336(10) 0.0416(11) 0.0273(9) -0.0009(8) 0.0058(8) -0.0036(8)
N15 0.0368(9) 0.0397(10) 0.0476(10) -0.0064(8) 0.0060(8) 0.0042(7)
C41A 0.034(2) 0.049(3) 0.034(3) -0.005(2) 0.0092(18) -0.005(2)
C41B 0.046(5) 0.045(4) 0.039(4) -0.007(3) 0.019(4) -0.005(3)
C42A 0.044(3) 0.039(2) 0.055(3) -0.007(2) 0.013(3) 0.004(2)
C42B 0.038(4) 0.046(4) 0.047(5) 0.002(3) 0.010(3) 0.003(3)
C43 0.0396(11) 0.0415(11) 0.0523(13) 0.0093(10) 0.0146(10) 0.0031(9)
C44 0.0293(9) 0.0369(10) 0.0286(9) -0.0019(8) 0.0014(7) -0.0037(8)
C45 0.0341(10) 0.0371(10) 0.0245(9) -0.0037(7) 0.0024(7) -0.0042(8)
C46 0.0473(12) 0.0480(12) 0.0379(11) 0.0061(10) 0.0139(9) -0.0016(10)
C47 0.0319(10) 0.0330(9) 0.0334(10) 0.0018(8) 0.0067(8) -0.0036(8)
C48 0.0564(13) 0.0386(11) 0.0358(11) 0.0016(9) 0.0133(10) 0.0038(10)
O49 0.0731(12) 0.0551(11) 0.0568(11) 0.0136(9) 0.0328(9) -0.0001(9)
C50 0.0432(12) 0.0526(13) 0.0328(11) 0.0030(9) 0.0040(9) -0.0115(10)
C51 0.0592(15) 0.0562(14) 0.0339(11) -0.0022(10) 0.0147(10) -0.0117(11)
C52 0.0503(13) 0.0519(13) 0.0465(13) 0.0009(10) 0.0237(10) 0.0009(11)
C53 0.0342(11) 0.0546(13) 0.0492(13) 0.0033(10) 0.0109(9) -0.0017(10)
C54 0.0335(10) 0.0431(11) 0.0358(10) -0.0009(9) 0.0053(8) -0.0032(8)
N55 0.0376(11) 0.1015(19) 0.0416(11) -0.0154(12) 0.0039(9) -0.0174(12)
C81 0.0467(13) 0.0551(13) 0.0364(11) -0.0071(10) 0.0176(9) -0.0052(10)
C82 0.0530(13) 0.0598(14) 0.0243(9) -0.0050(9) 0.0087(9) -0.0140(11)
C83 0.0417(12) 0.0554(13) 0.0283(10) -0.0055(9) 0.0045(8) -0.0114(10)
C84 0.0335(10) 0.0361(10) 0.0253(9) 0.0011(7) 0.0053(7) -0.0017(8)
C85 0.0332(10) 0.0306(9) 0.0254(9) 0.0025(7) 0.0052(7) 0.0007(7)
C86 0.0345(10) 0.0334(9) 0.0342(10) 0.0038(8) 0.0073(8) -0.0006(8)
C87A 0.032(2) 0.051(2) 0.026(2) -0.0064(19) 0.0022(18) -0.0102(17)
C94A 0.036(2) 0.057(2) 0.034(2) -0.0020(15) 0.0049(18) -0.0104(16)
C93A 0.034(2) 0.062(3) 0.033(2) -0.0007(16) 0.0043(18) -0.0078(16)
C92A 0.037(2) 0.065(3) 0.035(2) -0.0032(18) 0.0055(17) -0.0052(17)
C91A 0.0364(18) 0.064(3) 0.035(2) -0.0035(18) 0.0035(15) -0.0024(17)
C90A 0.0367(18) 0.057(3) 0.034(2) -0.0022(17) 0.0038(15) -0.0027(17)
C87B 0.031(3) 0.051(3) 0.027(3) -0.003(3) 0.002(2) -0.004(2)
C94B 0.026(2) 0.047(3) 0.024(2) -0.0054(18) 0.0002(17) -0.0079(18)
C93B 0.027(3) 0.069(4) 0.027(2) 0.003(2) 0.0015(19) -0.003(2)
C92B 0.028(2) 0.072(4) 0.028(2) 0.003(2) 0.0017(18) 0.000(2)
C91B 0.038(2) 0.080(4) 0.038(3) 0.012(3) 0.0087(19) 0.009(3)
C90B 0.034(2) 0.062(4) 0.030(3) 0.002(2) 0.0047(19) 0.002(2)
C88 0.0343(10) 0.0441(11) 0.0267(9) 0.0010(8) 0.0011(8) 0.0007(8)
O89 0.0316(7) 0.0474(9) 0.0432(8) 0.0022(6) 0.0079(6) -0.0037(6)
N95A 0.045(3) 0.064(2) 0.053(2) 0.0156(16) 0.022(2) -0.003(2)
N95B 0.035(3) 0.055(3) 0.063(3) 0.020(2) 0.022(3) 0.001(2)

loop_
_atom_type_symbol
_atom_type_description
_atom_type_scat_dispersion_real
_atom_type_scat_dispersion_imag
_atom_type_scat_source
C C 0.0181 0.0091 'International Tables Vol C Tables 4.2.6.8 and 6.1.1.4'
H H 0.0000 0.0000 'International Tables Vol C Tables 4.2.6.8 and 6.1.1.4'
N N 0.0311 0.0180 'International Tables Vol C Tables 4.2.6.8 and 6.1.1.4'
O O 0.0492 0.0322 'International Tables Vol C Tables 4.2.6.8 and 6.1.1.4'

loop_
_exptl_crystal_face_index_h
_exptl_crystal_face_index_k
_exptl_crystal_face_index_l
_exptl_crystal_face_perp_dist
-9 -2 0 0.0227
9 2 0 0.0306
2 -19 -1 0.0651
-2 20 1 0.0692
2 -2 4 0.0361
-2 2 -4 0.0361
6 4 -4 0.0267
-6 -4 4 0.0345
3 19 -1 0.0572
-2 -15 -3 0.0577

loop_
_geom_angle_atom_site_label_1
_geom_angle_atom_site_label_2
_geom_angle_atom_site_label_3
_geom_angle
C2A C1 C6 113.6(2)
C2B C1 C6 117.8(5)
C1 C2A C3 111.7(2)
C1 C2B C3 115.0(8)
C4 C3 C2A 111.71(19)
C4 C3 C2B 114.4(4)
C5 C4 C3 122.28(18)
C5 C4 C7 122.56(17)
C7 C4 C3 115.15(16)
C4 C5 C6 120.16(17)
C4 C5 C8 124.55(18)
C6 C5 C8 115.26(17)
C5 C6 C1 118.56(18)
O9 C6 C1 121.21(19)
O9 C6 C5 120.16(19)
C10 C7 C4 119.99(18)
C10 C7 C14 118.91(19)
C14 C7 C4 121.02(17)
C11 C10 C7 121.5(2)
C12 C11 C10 119.1(2)
C13 C12 C11 120.6(2)
C12 C13 C14 121.0(2)
C13 C14 C7 118.9(2)
N15 C14 C7 121.56(18)
N15 C14 C13 119.5(2)
C46 C41A C42A 110.7(5)
C42B C41B C46 106.5(8)
C43 C42A C41A 112.4(6)
C43 C42B C41B 112.3(8)
C42A C43 C44 111.5(3)
C42B C43 C44 116.3(3)
C45 C44 C43 122.23(19)
C45 C44 C47 121.01(18)
C47 C44 C43 116.76(17)
C44 C45 C46 120.55(19)
C44 C45 C48 123.81(19)
C46 C45 C48 115.56(18)
C41A C46 C45 119.0(2)
C45 C46 C41B 114.0(3)
O49 C46 C41A 119.1(3)
O49 C46 C41B 123.4(3)
O49 C46 C45 120.7(2)
C50 C47 C44 120.23(18)
C50 C47 C54 119.43(19)
C54 C47 C44 120.31(18)
C47 C50 C51 121.5(2)
C52 C51 C50 118.9(2)
C53 C52 C51 120.4(2)
C52 C53 C54 121.3(2)
C53 C54 C47 118.43(19)
N55 C54 C47 120.6(2)
N55 C54 C53 120.9(2)
C86 C81 C82 112.76(18)
C83 C82 C81 110.82(18)
C84 C83 C82 113.13(18)
C85 C84 C83 123.13(18)
C85 C84 C87A 121.4(3)
C85 C84 C87B 120.6(4)
C87A C84 C83 115.5(3)
C87B C84 C83 116.0(4)
C84 C85 C86 120.51(17)
C84 C85 C88 123.53(17)
C86 C85 C88 115.93(17)
C85 C86 C81 118.12(18)
O89 C86 C81 121.08(19)
O89 C86 C85 120.73(18)
C94A C87A C84 121.0(3)
C94A C87A C90A 120.0
C90A C87A C84 119.0(3)
C87A C94A C93A 120.0
N95A C94A C87A 119.9(3)
N95A C94A C93A 120.1(3)
C92A C93A C94A 120.0
C93A C92A C91A 120.0
C90A C91A C92A 120.0
C91A C90A C87A 120.0
C94B C87B C84 119.5(4)
C94B C87B C90B 120.0
C90B C87B C84 120.5(4)
C87B C94B C93B 120.0
C87B C94B N95B 120.5(4)
C93B C94B N95B 119.4(4)
C92B C93B C94B 120.0
C93B C92B C91B 120.0
C90B C91B C92B 120.0
C91B C90B C87B 120.0

loop_
_geom_bond_atom_site_label_1
_geom_bond_atom_site_label_2
_geom_bond_distance
C1 C2A 1.490(4)
C1 C2B 1.403(12)
C1 C6 1.499(3)
C2A C3 1.511(4)
C2B C3 1.540(11)
C3 C4 1.511(3)
C4 C5 1.344(3)
C4 C7 1.494(3)
C5 C6 1.476(3)
C5 C8 1.505(2)
C6 O9 1.221(3)
C7 C10 1.399(3)
C7 C14 1.405(3)
C10 C11 1.390(3)
C11 C12 1.380(4)
C12 C13 1.380(3)
C13 C14 1.400(3)
C14 N15 1.379(3)
C41A C42A 1.515(10)
C41A C46 1.478(5)
C41B C42B 1.509(15)
C41B C46 1.593(8)
C42A C43 1.500(6)
C42B C43 1.500(7)
C43 C44 1.504(3)
C44 C45 1.346(3)
C44 C47 1.496(3)
C45 C46 1.479(3)
C45 C48 1.494(3)
C46 O49 1.219(3)
C47 C50 1.386(3)
C47 C54 1.406(3)
C50 C51 1.391(3)
C51 C52 1.386(4)
C52 C53 1.374(4)
C53 C54 1.402(3)
C54 N55 1.368(3)
C81 C82 1.523(3)
C81 C86 1.505(3)
C82 C83 1.515(3)
C83 C84 1.506(3)
C84 C85 1.347(3)
C84 C87A 1.494(4)
C84 C87B 1.497(5)
C85 C86 1.473(3)
C85 C88 1.500(3)
C86 O89 1.225(3)
C87A C94A 1.3900
C87A C90A 1.3900
C94A C93A 1.3900
C94A N95A 1.386(6)
C93A C92A 1.3900
C92A C91A 1.3900
C91A C90A 1.3900
C87B C94B 1.3900
C87B C90B 1.3900
C94B C93B 1.3900
C94B N95B 1.412(7)
C93B C92B 1.3900
C92B C91B 1.3900
C91B C90B 1.3900

loop_
_exptl_oxdiff_crystal_face_indexfrac_h
_exptl_oxdiff_crystal_face_indexfrac_k
_exptl_oxdiff_crystal_face_indexfrac_l
_exptl_oxdiff_crystal_face_x
_exptl_oxdiff_crystal_face_y
_exptl_oxdiff_crystal_face_z
-8.9941 -1.9148 0.0029 -0.8963 0.2266 -0.4060
8.9941 1.9148 -0.0029 0.8963 -0.2266 0.4060
1.9689 -19.0079 -0.9937 -0.2673 -0.8637 0.3651
-1.9674 20.0073 0.9934 0.2920 0.8996 -0.3879
1.9987 -2.0163 3.9961 0.0834 0.3260 0.8175
-1.9987 2.0163 -3.9961 -0.0834 -0.3260 -0.8175
5.9964 3.9404 -3.9988 0.7188 -0.5194 -0.4616
-5.9964 -3.9404 3.9988 -0.7188 0.5194 0.4616
3.0243 18.9606 -1.0056 0.7655 0.4660 -0.4500
-2.0230 -14.9735 -2.9919 -0.5172 -0.8197 -0.2625
